data_1542438
loop_
_publ_author_name
'Wang, Min'
'Wang, Dongren'
'Widmann, Laura'
'Frey, Wolfgang'
'Buchmeiser, Michael R.'

_publ_section_title
;
 Tandem vinyl insertion-/ring-opening metathesis copolymerization with
 ansa-6-[2-(dimesitylboryl)-phenyl]pyrid-2-ylamido zirconium complexes:
 role of trialkylaluminum and MAO
;
_journal_issue 10
_journal_name_full 'Polym. Chem.'
_journal_page_first 1987
_journal_paper_doi 10.1039/C6PY00078A
_journal_volume 7
_journal_year 2016
_chemical_formula_moiety 'C48 H69 B N2 Si3 Zr, 0.5(C4 H10 O)'
_chemical_formula_sum 'C50 H74 B N2 O0.5 Si3 Zr'
_chemical_formula_weight 897.41
_chemical_name_systematic
; 
 'LZr(CH2SiMe3)2' 
;
_space_group_IT_number 2
_symmetry_cell_setting triclinic
_symmetry_space_group_name_Hall '-P 1'
_symmetry_space_group_name_H-M 'P -1'
_atom_sites_solution_hydrogens geom
_atom_sites_solution_primary direct
_atom_sites_solution_secondary difmap
_audit_creation_method SHELXL-97
_audit_update_record
;
2015-12-07 deposited with the CCDC.
2016-02-15 downloaded from the CCDC.
;
_cell_angle_alpha 89.308(2)
_cell_angle_beta 82.967(2)
_cell_angle_gamma 77.549(2)
_cell_formula_units_Z 2
_cell_length_a 11.1492(5)
_cell_length_b 11.3188(5)
_cell_length_c 20.2772(9)
_cell_measurement_reflns_used 12521
_cell_measurement_temperature 100(2)
_cell_measurement_theta_max 30.57
_cell_measurement_theta_min 1.84
_cell_volume 2479.64(19)
_computing_cell_refinement 'Bruker APEXII Software Suite, 2008'
_computing_data_collection 'Bruker APEXII Software Suite, 2008'
_computing_data_reduction 'Bruker APEXII Software Suite, 2008'
_computing_molecular_graphics 'SHELXTLL-Plus, XP (Sheldrick, 1991)'
_computing_structure_refinement 'SHELXL-97 (Sheldrick, 1997)'
_computing_structure_solution 'SHELXS-97 (Sheldrick, 1990)'
_diffrn_ambient_temperature 100(2)
_diffrn_measured_fraction_theta_full 0.992
_diffrn_measured_fraction_theta_max 0.992
_diffrn_measurement_device_type 'Bruker Kappa APEXII Duo'
_diffrn_measurement_method 'Omega + Phi Scans'
_diffrn_radiation_monochromator Triumph
_diffrn_radiation_source 'fine-focus sealed tube'
_diffrn_radiation_type MoK\a
_diffrn_radiation_wavelength 0.71073
_diffrn_reflns_av_R_equivalents 0.0328
_diffrn_reflns_av_sigmaI/netI 0.0323
_diffrn_reflns_limit_h_max 15
_diffrn_reflns_limit_h_min -15
_diffrn_reflns_limit_k_max 16
_diffrn_reflns_limit_k_min -16
_diffrn_reflns_limit_l_max 28
_diffrn_reflns_limit_l_min -29
_diffrn_reflns_number 61402
_diffrn_reflns_theta_full 30.57
_diffrn_reflns_theta_max 30.57
_diffrn_reflns_theta_min 1.84
_diffrn_standards_decay_% 0
_diffrn_standards_interval_count 0
_diffrn_standards_number 0
_exptl_absorpt_coefficient_mu 0.329
_exptl_absorpt_correction_T_max 0.7461
_exptl_absorpt_correction_T_min 0.7113
_exptl_absorpt_correction_type multi-scan
_exptl_absorpt_process_details 'Blessing, 1995'
_exptl_crystal_colour yellow
_exptl_crystal_density_diffrn 1.202
_exptl_crystal_density_method 'not measured'
_exptl_crystal_description block
_exptl_crystal_F_000 958
_exptl_crystal_size_max 0.66
_exptl_crystal_size_mid 0.38
_exptl_crystal_size_min 0.34
_refine_diff_density_max 0.452
_refine_diff_density_min -0.507
_refine_diff_density_rms 0.064
_refine_ls_extinction_method none
_refine_ls_goodness_of_fit_ref 1.048
_refine_ls_hydrogen_treatment constr
_refine_ls_matrix_type full
_refine_ls_number_parameters 558
_refine_ls_number_reflns 15077
_refine_ls_number_restraints 14
_refine_ls_restrained_S_all 1.049
_refine_ls_R_factor_all 0.0440
_refine_ls_R_factor_gt 0.0309
_refine_ls_shift/su_max 0.002
_refine_ls_shift/su_mean 0.000
_refine_ls_structure_factor_coef Fsqd
_refine_ls_weighting_details 'calc w=1/[\s^2^(Fo^2^)+(0.0433P)^2^+0.6340P] where P=(Fo^2^+2Fc^2^)/3'
_refine_ls_weighting_scheme calc
_refine_ls_wR_factor_gt 0.0790
_refine_ls_wR_factor_ref 0.0835
_reflns_number_gt 12521
_reflns_number_total 15077
_reflns_threshold_expression >2sigma(I)
_cod_data_source_file c6py00078a2.cif
_cod_data_source_block buch108
_cod_depositor_comments 'Adding full bibliography for 1542436--1542438.cif.'
_cod_original_formula_sum 'C50 H74 B N2 O0.50 Si3 Zr'
_cod_database_code 1542438

loop_
_symmetry_equiv_pos_as_xyz
'x, y, z'
'-x, -y, -z'

loop_
_atom_site_label
_atom_site_type_symbol
_atom_site_fract_x
_atom_site_fract_y
_atom_site_fract_z
_atom_site_U_iso_or_equiv
_atom_site_adp_type
_atom_site_occupancy
_atom_site_symmetry_multiplicity
_atom_site_calc_flag
_atom_site_refinement_flags
_atom_site_disorder_assembly
_atom_site_disorder_group
Zr1 Zr 0.817834(11) 0.311244(11) 0.138444(6) 0.01317(4) Uani 1 1 d . . .
Si1 Si 0.90185(3) 0.54630(3) 0.178532(18) 0.01538(7) Uani 1 1 d . . .
N1 N 0.83653(11) 0.43256(10) 0.21428(5) 0.0184(2) Uani 1 1 d . . .
C1 C 0.77352(12) 0.41472(12) 0.27416(6) 0.0148(2) Uani 1 1 d . . .
B1 B 0.36858(13) 0.31641(13) 0.38078(7) 0.0143(3) Uani 1 1 d . . .
Si2 Si 1.04770(4) 0.06769(3) 0.209186(18) 0.01737(8) Uani 1 1 d . . .
N2 N 0.71859(10) 0.31931(10) 0.27374(5) 0.0141(2) Uani 1 1 d . . .
C2 C 0.65003(11) 0.29508(11) 0.32980(6) 0.0141(2) Uani 1 1 d . . .
Si3 Si 0.60917(4) 0.13508(3) 0.079199(18) 0.01749(8) Uani 1 1 d . . .
C3 C 0.63865(13) 0.36282(13) 0.38795(6) 0.0191(3) Uani 1 1 d . . .
H3 H 0.5918 0.3427 0.4272 0.023 Uiso 1 1 calc R . .
C4 C 0.69614(13) 0.45991(13) 0.38824(6) 0.0206(3) Uani 1 1 d . . .
H4 H 0.6889 0.5068 0.4276 0.025 Uiso 1 1 calc R . .
C5 C 0.76369(12) 0.48775(12) 0.33106(6) 0.0180(2) Uani 1 1 d . . .
H5 H 0.8027 0.5546 0.3300 0.022 Uiso 1 1 calc R . .
C6 C 0.59037(12) 0.18990(11) 0.32929(6) 0.0157(2) Uani 1 1 d . . .
C7 C 0.46701(12) 0.19656(12) 0.35868(6) 0.0159(2) Uani 1 1 d . . .
C8 C 0.42248(14) 0.08943(12) 0.36087(7) 0.0212(3) Uani 1 1 d . . .
H8 H 0.3406 0.0912 0.3811 0.025 Uiso 1 1 calc R . .
C9 C 0.49454(15) -0.01896(13) 0.33430(7) 0.0247(3) Uani 1 1 d . . .
H9 H 0.4614 -0.0897 0.3359 0.030 Uiso 1 1 calc R . .
C10 C 0.61467(15) -0.02381(13) 0.30555(7) 0.0258(3) Uani 1 1 d . . .
H10 H 0.6644 -0.0979 0.2875 0.031 Uiso 1 1 calc R . .
C11 C 0.66226(14) 0.07998(12) 0.30322(7) 0.0210(3) Uani 1 1 d . . .
H11 H 0.7449 0.0763 0.2836 0.025 Uiso 1 1 calc R . .
C12 C 0.36550(11) 0.43054(11) 0.33508(6) 0.0138(2) Uani 1 1 d . . .
C13 C 0.36769(12) 0.42049(12) 0.26544(6) 0.0152(2) Uani 1 1 d . . .
C14 C 0.37591(12) 0.51995(13) 0.22542(6) 0.0185(3) Uani 1 1 d . . .
H14 H 0.3784 0.5111 0.1787 0.022 Uiso 1 1 calc R . .
C15 C 0.38065(13) 0.63169(12) 0.25138(7) 0.0199(3) Uani 1 1 d . . .
C16 C 0.37281(13) 0.64264(12) 0.32012(7) 0.0201(3) Uani 1 1 d . . .
H16 H 0.3734 0.7187 0.3392 0.024 Uiso 1 1 calc R . .
C17 C 0.36410(12) 0.54580(12) 0.36173(6) 0.0164(2) Uani 1 1 d . . .
C18 C 0.35084(13) 0.30668(13) 0.23303(6) 0.0197(3) Uani 1 1 d . . .
H18A H 0.3405 0.3219 0.1862 0.029 Uiso 1 1 calc R . .
H18B H 0.2772 0.2825 0.2557 0.029 Uiso 1 1 calc R . .
H18C H 0.4238 0.2417 0.2362 0.029 Uiso 1 1 calc R . .
C19 C 0.39000(16) 0.73810(14) 0.20708(8) 0.0296(3) Uani 1 1 d . . .
H19A H 0.3169 0.8033 0.2183 0.044 Uiso 1 1 calc R . .
H19B H 0.3945 0.7132 0.1606 0.044 Uiso 1 1 calc R . .
H19C H 0.4646 0.7669 0.2136 0.044 Uiso 1 1 calc R . .
C20 C 0.35242(14) 0.56736(13) 0.43586(7) 0.0225(3) Uani 1 1 d . . .
H20A H 0.3508 0.6526 0.4448 0.034 Uiso 1 1 calc R . .
H20B H 0.4232 0.5162 0.4539 0.034 Uiso 1 1 calc R . .
H20C H 0.2756 0.5472 0.4570 0.034 Uiso 1 1 calc R . .
C21 C 0.27065(12) 0.30986(12) 0.44326(6) 0.0154(2) Uani 1 1 d . . .
C22 C 0.30499(13) 0.25408(13) 0.50310(7) 0.0192(3) Uani 1 1 d . . .
C23 C 0.21474(14) 0.24132(13) 0.55512(7) 0.0227(3) Uani 1 1 d . . .
H23 H 0.2400 0.2055 0.5952 0.027 Uiso 1 1 calc R . .
C24 C 0.08958(14) 0.27912(13) 0.55030(7) 0.0238(3) Uani 1 1 d . . .
C25 C 0.05524(13) 0.33562(13) 0.49244(7) 0.0226(3) Uani 1 1 d . . .
H25 H -0.0303 0.3634 0.4886 0.027 Uiso 1 1 calc R . .
C26 C 0.14214(12) 0.35305(12) 0.43968(7) 0.0184(3) Uani 1 1 d . . .
C27 C 0.43782(14) 0.20899(16) 0.51551(7) 0.0281(3) Uani 1 1 d . . .
H27A H 0.4668 0.2738 0.5361 0.042 Uiso 1 1 calc R . .
H27B H 0.4894 0.1843 0.4732 0.042 Uiso 1 1 calc R . .
H27C H 0.4435 0.1396 0.5452 0.042 Uiso 1 1 calc R . .
C28 C -0.00526(16) 0.25449(16) 0.60528(8) 0.0341(4) Uani 1 1 d . . .
H28A H -0.0878 0.2979 0.5968 0.051 Uiso 1 1 calc R . .
H28B H 0.0131 0.2821 0.6478 0.051 Uiso 1 1 calc R . .
H28C H -0.0027 0.1674 0.6070 0.051 Uiso 1 1 calc R . .
C29 C 0.09307(13) 0.41510(15) 0.37926(7) 0.0259(3) Uani 1 1 d . . .
H29A H 0.0024 0.4317 0.3857 0.039 Uiso 1 1 calc R . .
H29B H 0.1241 0.3625 0.3401 0.039 Uiso 1 1 calc R . .
H29C H 0.1208 0.4914 0.3728 0.039 Uiso 1 1 calc R . .
C30 C 0.80289(15) 0.70045(13) 0.19775(8) 0.0270(3) Uani 1 1 d . . .
H30A H 0.7156 0.6971 0.1988 0.041 Uiso 1 1 calc R . .
H30B H 0.8240 0.7567 0.1634 0.041 Uiso 1 1 calc R . .
H30C H 0.8172 0.7283 0.2411 0.041 Uiso 1 1 calc R . .
C31 C 1.05742(14) 0.54971(14) 0.20195(8) 0.0257(3) Uani 1 1 d . . .
H31A H 1.0480 0.5917 0.2449 0.039 Uiso 1 1 calc R . .
H31B H 1.1013 0.5925 0.1679 0.039 Uiso 1 1 calc R . .
H31C H 1.1049 0.4667 0.2054 0.039 Uiso 1 1 calc R . .
C32 C 0.93943(13) 0.12753(12) 0.14747(7) 0.0179(2) Uani 1 1 d . . .
H32A H 0.8824 0.0713 0.1493 0.022 Uiso 1 1 calc R . .
H32B H 0.9910 0.1122 0.1038 0.022 Uiso 1 1 calc R . .
C33 C 1.21205(14) 0.06237(14) 0.17445(8) 0.0256(3) Uani 1 1 d . . .
H33A H 1.2334 0.0105 0.1345 0.038 Uiso 1 1 calc R . .
H33B H 1.2667 0.0296 0.2077 0.038 Uiso 1 1 calc R . .
H33C H 1.2222 0.1443 0.1629 0.038 Uiso 1 1 calc R . .
C34 C 1.03540(16) -0.09119(15) 0.23111(9) 0.0333(4) Uani 1 1 d . . .
H34A H 0.9507 -0.0915 0.2508 0.050 Uiso 1 1 calc R . .
H34B H 1.0931 -0.1228 0.2631 0.050 Uiso 1 1 calc R . .
H34C H 1.0560 -0.1422 0.1909 0.050 Uiso 1 1 calc R . .
C35 C 1.01594(17) 0.16014(18) 0.28752(8) 0.0391(4) Uani 1 1 d . . .
H35A H 1.0194 0.2442 0.2770 0.059 Uiso 1 1 calc R . .
H35B H 1.0783 0.1275 0.3169 0.059 Uiso 1 1 calc R . .
H35C H 0.9335 0.1573 0.3098 0.059 Uiso 1 1 calc R . .
C36 C 0.63405(12) 0.26983(12) 0.12327(7) 0.0190(3) Uani 1 1 d . . .
H36A H 0.5882 0.2699 0.1683 0.023 Uiso 1 1 calc R . .
H36B H 0.5897 0.3411 0.1006 0.023 Uiso 1 1 calc R . .
C37 C 0.58690(17) 0.01177(14) 0.13859(8) 0.0307(3) Uani 1 1 d . . .
H37A H 0.6625 -0.0164 0.1595 0.046 Uiso 1 1 calc R . .
H37B H 0.5689 -0.0557 0.1145 0.046 Uiso 1 1 calc R . .
H37C H 0.5176 0.0428 0.1729 0.046 Uiso 1 1 calc R . .
C38 C 0.46810(16) 0.17700(15) 0.03523(9) 0.0312(3) Uani 1 1 d . . .
H38A H 0.3972 0.2157 0.0668 0.047 Uiso 1 1 calc R . .
H38B H 0.4509 0.1039 0.0164 0.047 Uiso 1 1 calc R . .
H38C H 0.4823 0.2332 -0.0005 0.047 Uiso 1 1 calc R . .
C39 C 0.74068(16) 0.06328(17) 0.01572(9) 0.0341(4) Uani 1 1 d . . .
H39A H 0.7466 0.1177 -0.0219 0.051 Uiso 1 1 calc R . .
H39B H 0.7261 -0.0134 0.0002 0.051 Uiso 1 1 calc R . .
H39C H 0.8181 0.0481 0.0358 0.051 Uiso 1 1 calc R . .
C40 C 0.90109(12) 0.48470(11) 0.09340(6) 0.0151(2) Uani 1 1 d . . .
C41 C 0.98690(12) 0.38049(12) 0.06368(6) 0.0165(2) Uani 1 1 d . . .
C42 C 0.92781(14) 0.32590(13) 0.01820(6) 0.0205(3) Uani 1 1 d . . .
C43 C 0.80482(14) 0.39471(13) 0.01893(7) 0.0221(3) Uani 1 1 d . . .
C44 C 0.78782(13) 0.49025(12) 0.06565(7) 0.0193(3) Uani 1 1 d . . .
C45 C 1.12002(13) 0.33809(13) 0.07403(7) 0.0222(3) Uani 1 1 d . . .
H45A H 1.1498 0.2544 0.0579 0.033 Uiso 1 1 calc R . .
H45B H 1.1280 0.3422 0.1215 0.033 Uiso 1 1 calc R . .
H45C H 1.1694 0.3900 0.0495 0.033 Uiso 1 1 calc R . .
C46 C 0.99148(16) 0.22323(15) -0.02848(7) 0.0306(3) Uani 1 1 d . . .
H46A H 1.0593 0.2472 -0.0572 0.046 Uiso 1 1 calc R . .
H46B H 0.9320 0.2031 -0.0559 0.046 Uiso 1 1 calc R . .
H46C H 1.0247 0.1524 -0.0028 0.046 Uiso 1 1 calc R . .
C47 C 0.71438(17) 0.38103(17) -0.02837(8) 0.0342(4) Uani 1 1 d . . .
H47A H 0.6350 0.3759 -0.0031 0.051 Uiso 1 1 calc R . .
H47B H 0.7469 0.3071 -0.0553 0.051 Uiso 1 1 calc R . .
H47C H 0.7024 0.4512 -0.0576 0.051 Uiso 1 1 calc R . .
C48 C 0.66771(14) 0.58070(14) 0.08386(9) 0.0287(3) Uani 1 1 d . . .
H48A H 0.6049 0.5637 0.0577 0.043 Uiso 1 1 calc R . .
H48B H 0.6803 0.6626 0.0745 0.043 Uiso 1 1 calc R . .
H48C H 0.6398 0.5746 0.1313 0.043 Uiso 1 1 calc R . .
O1X O 0.0000 1.0000 0.5000 0.0351(4) Uani 1 2 d S . .
C1X C 0.1224(3) 0.9960(3) 0.46484(19) 0.0349(8) Uani 0.50 1 d PD A 1
H1X1 H 0.1359 1.0789 0.4573 0.042 Uiso 0.50 1 calc PR A 1
H1X2 H 0.1316 0.9545 0.4212 0.042 Uiso 0.50 1 calc PR A 1
C2X C 0.2162(7) 0.9257(9) 0.5089(4) 0.0417(16) Uani 0.50 1 d PDU A 1
H2X1 H 0.2089 0.9699 0.5510 0.063 Uiso 0.50 1 calc PR A 1
H2X2 H 0.3002 0.9172 0.4859 0.063 Uiso 0.50 1 calc PR A 1
H2X3 H 0.1990 0.8453 0.5179 0.063 Uiso 0.50 1 calc PR A 1
C1X1 C 0.0928(3) 0.9332(3) 0.5351(2) 0.0404(9) Uani 0.50 1 d PD A 2
H1X3 H 0.0806 0.8499 0.5430 0.049 Uiso 0.50 1 calc PR A 2
H1X4 H 0.0930 0.9727 0.5784 0.049 Uiso 0.50 1 calc PR A 2
C2X1 C 0.2145(7) 0.9321(10) 0.4895(4) 0.051(2) Uani 0.50 1 d PDU A 2
H2X4 H 0.2122 0.8930 0.4470 0.077 Uiso 0.50 1 calc PR A 2
H2X5 H 0.2845 0.8872 0.5108 0.077 Uiso 0.50 1 calc PR A 2
H2X6 H 0.2241 1.0154 0.4818 0.077 Uiso 0.50 1 calc PR A 2

loop_
_atom_site_aniso_label
_atom_site_aniso_U_11
_atom_site_aniso_U_22
_atom_site_aniso_U_33
_atom_site_aniso_U_23
_atom_site_aniso_U_13
_atom_site_aniso_U_12
Zr1 0.01289(6) 0.01251(6) 0.01429(6) 0.00106(4) -0.00194(4) -0.00305(4)
Si1 0.01521(17) 0.01299(16) 0.01741(16) -0.00092(12) 0.00064(13) -0.00330(13)
N1 0.0223(6) 0.0172(5) 0.0152(5) -0.0006(4) 0.0037(4) -0.0061(4)
C1 0.0125(6) 0.0160(6) 0.0145(5) -0.0004(4) -0.0003(4) -0.0007(4)
B1 0.0134(6) 0.0153(6) 0.0152(6) -0.0001(5) -0.0029(5) -0.0048(5)
Si2 0.01681(18) 0.01513(17) 0.01968(17) 0.00113(13) -0.00374(13) -0.00161(13)
N2 0.0130(5) 0.0152(5) 0.0129(4) -0.0002(4) -0.0009(4) -0.0008(4)
C2 0.0113(5) 0.0157(6) 0.0142(5) 0.0016(4) -0.0018(4) -0.0004(4)
Si3 0.01714(18) 0.01902(18) 0.01788(16) 0.00006(13) -0.00545(13) -0.00550(14)
C3 0.0185(6) 0.0251(7) 0.0130(5) -0.0008(5) 0.0017(5) -0.0053(5)
C4 0.0212(7) 0.0257(7) 0.0150(6) -0.0055(5) -0.0007(5) -0.0055(5)
C5 0.0176(6) 0.0191(6) 0.0178(6) -0.0035(5) -0.0012(5) -0.0053(5)
C6 0.0178(6) 0.0146(6) 0.0136(5) 0.0022(4) -0.0015(4) -0.0014(5)
C7 0.0166(6) 0.0147(6) 0.0160(5) 0.0029(4) -0.0008(4) -0.0035(5)
C8 0.0242(7) 0.0169(6) 0.0228(6) 0.0039(5) -0.0001(5) -0.0069(5)
C9 0.0362(8) 0.0143(6) 0.0240(7) 0.0029(5) -0.0012(6) -0.0076(6)
C10 0.0357(8) 0.0143(6) 0.0232(7) 0.0002(5) 0.0023(6) 0.0010(6)
C11 0.0218(7) 0.0176(6) 0.0200(6) 0.0016(5) 0.0022(5) 0.0010(5)
C12 0.0118(5) 0.0142(6) 0.0154(5) 0.0005(4) -0.0014(4) -0.0034(4)
C13 0.0123(6) 0.0168(6) 0.0159(5) -0.0008(4) -0.0011(4) -0.0021(5)
C14 0.0152(6) 0.0226(6) 0.0168(6) 0.0036(5) -0.0026(5) -0.0022(5)
C15 0.0154(6) 0.0180(6) 0.0250(6) 0.0066(5) -0.0017(5) -0.0016(5)
C16 0.0206(7) 0.0142(6) 0.0254(7) -0.0006(5) -0.0019(5) -0.0038(5)
C17 0.0153(6) 0.0163(6) 0.0177(6) -0.0014(5) -0.0015(4) -0.0037(5)
C18 0.0217(7) 0.0216(6) 0.0165(6) -0.0040(5) -0.0020(5) -0.0065(5)
C19 0.0308(8) 0.0215(7) 0.0335(8) 0.0117(6) 0.0008(6) -0.0022(6)
C20 0.0300(8) 0.0196(6) 0.0182(6) -0.0047(5) -0.0019(5) -0.0063(6)
C21 0.0153(6) 0.0158(6) 0.0157(5) 0.0000(4) -0.0007(4) -0.0050(5)
C22 0.0195(6) 0.0222(6) 0.0174(6) 0.0033(5) -0.0021(5) -0.0085(5)
C23 0.0273(7) 0.0259(7) 0.0160(6) 0.0030(5) 0.0006(5) -0.0098(6)
C24 0.0262(7) 0.0231(7) 0.0219(6) -0.0039(5) 0.0081(5) -0.0105(6)
C25 0.0173(6) 0.0219(7) 0.0268(7) -0.0031(5) 0.0042(5) -0.0042(5)
C26 0.0165(6) 0.0184(6) 0.0200(6) -0.0015(5) 0.0000(5) -0.0043(5)
C27 0.0225(7) 0.0422(9) 0.0209(7) 0.0111(6) -0.0067(5) -0.0084(7)
C28 0.0333(9) 0.0355(9) 0.0306(8) -0.0004(7) 0.0146(7) -0.0110(7)
C29 0.0153(6) 0.0353(8) 0.0260(7) 0.0047(6) -0.0036(5) -0.0029(6)
C30 0.0267(8) 0.0172(7) 0.0338(8) -0.0045(6) 0.0027(6) -0.0006(6)
C31 0.0221(7) 0.0292(8) 0.0272(7) -0.0037(6) -0.0056(6) -0.0067(6)
C32 0.0182(6) 0.0164(6) 0.0197(6) -0.0002(5) -0.0031(5) -0.0045(5)
C33 0.0198(7) 0.0238(7) 0.0344(8) 0.0082(6) -0.0056(6) -0.0063(6)
C34 0.0275(8) 0.0268(8) 0.0474(10) 0.0168(7) -0.0084(7) -0.0090(6)
C35 0.0347(9) 0.0478(11) 0.0289(8) -0.0123(7) -0.0150(7) 0.0109(8)
C36 0.0165(6) 0.0195(6) 0.0213(6) -0.0021(5) -0.0032(5) -0.0042(5)
C37 0.0448(10) 0.0224(7) 0.0266(7) 0.0038(6) -0.0093(7) -0.0084(7)
C38 0.0308(8) 0.0304(8) 0.0375(8) 0.0028(7) -0.0201(7) -0.0087(7)
C39 0.0289(8) 0.0386(9) 0.0363(8) -0.0174(7) 0.0026(7) -0.0131(7)
C40 0.0155(6) 0.0131(5) 0.0163(5) 0.0028(4) -0.0010(4) -0.0026(5)
C41 0.0173(6) 0.0176(6) 0.0138(5) 0.0024(4) 0.0019(4) -0.0047(5)
C42 0.0279(7) 0.0217(6) 0.0126(5) 0.0014(5) 0.0011(5) -0.0091(6)
C43 0.0281(7) 0.0250(7) 0.0169(6) 0.0065(5) -0.0085(5) -0.0111(6)
C44 0.0193(6) 0.0186(6) 0.0210(6) 0.0065(5) -0.0059(5) -0.0044(5)
C45 0.0155(6) 0.0204(7) 0.0280(7) 0.0020(5) 0.0049(5) -0.0026(5)
C46 0.0390(9) 0.0332(8) 0.0193(7) -0.0087(6) 0.0075(6) -0.0131(7)
C47 0.0443(10) 0.0409(9) 0.0255(7) 0.0103(7) -0.0187(7) -0.0194(8)
C48 0.0199(7) 0.0222(7) 0.0441(9) 0.0077(6) -0.0114(6) -0.0007(6)
O1X 0.0279(9) 0.0299(9) 0.0443(10) 0.0021(7) 0.0021(7) -0.0033(7)
C1X 0.0226(16) 0.0305(17) 0.050(2) -0.0078(15) 0.0012(14) -0.0040(13)
C2X 0.034(3) 0.030(2) 0.057(4) 0.002(3) -0.015(2) 0.0054(19)
C1X1 0.0286(18) 0.0273(17) 0.064(3) 0.0008(16) -0.0017(17) -0.0063(14)
C2X1 0.034(3) 0.051(4) 0.068(5) -0.009(3) 0.007(3) -0.016(3)

loop_
_atom_type_symbol
_atom_type_description
_atom_type_scat_dispersion_real
_atom_type_scat_dispersion_imag
_atom_type_scat_source
C C 0.0033 0.0016 'International Tables Vol C Tables 4.2.6.8 and 6.1.1.4'
H H 0.0000 0.0000 'International Tables Vol C Tables 4.2.6.8 and 6.1.1.4'
B B 0.0013 0.0007 'International Tables Vol C Tables 4.2.6.8 and 6.1.1.4'
N N 0.0061 0.0033 'International Tables Vol C Tables 4.2.6.8 and 6.1.1.4'
O O 0.0106 0.0060 'International Tables Vol C Tables 4.2.6.8 and 6.1.1.4'
Si Si 0.0817 0.0704 'International Tables Vol C Tables 4.2.6.8 and 6.1.1.4'
Zr Zr -2.9673 0.5597 'International Tables Vol C Tables 4.2.6.8 and 6.1.1.4'

loop_
_geom_angle_atom_site_label_1
_geom_angle_atom_site_label_2
_geom_angle_atom_site_label_3
_geom_angle
_geom_angle_site_symmetry_1
_geom_angle_site_symmetry_3
N1 Zr1 C32 111.58(5) . .
N1 Zr1 C36 122.44(5) . .
C32 Zr1 C36 103.35(5) . .
N1 Zr1 C40 67.41(4) . .
C32 Zr1 C40 122.06(5) . .
C36 Zr1 C40 126.52(5) . .
N1 Zr1 C44 86.24(5) . .
C32 Zr1 C44 142.36(5) . .
C36 Zr1 C44 92.95(5) . .
C40 Zr1 C44 33.68(4) . .
N1 Zr1 C41 89.61(4) . .
C32 Zr1 C41 91.39(5) . .
C36 Zr1 C41 134.42(5) . .
C40 Zr1 C41 33.39(4) . .
C44 Zr1 C41 54.55(4) . .
N1 Zr1 C43 117.64(5) . .
C32 Zr1 C43 116.55(5) . .
C36 Zr1 C43 81.95(5) . .
C40 Zr1 C43 54.39(4) . .
C44 Zr1 C43 32.18(5) . .
C41 Zr1 C43 53.24(5) . .
N1 Zr1 C42 119.76(4) . .
C32 Zr1 C42 89.47(5) . .
C36 Zr1 C42 104.34(5) . .
C40 Zr1 C42 54.19(4) . .
C44 Zr1 C42 53.38(5) . .
C41 Zr1 C42 31.94(4) . .
C43 Zr1 C42 31.67(5) . .
N1 Zr1 Si1 31.07(3) . .
C32 Zr1 Si1 120.76(4) . .
C36 Zr1 Si1 134.05(4) . .
C40 Zr1 Si1 36.40(3) . .
C44 Zr1 Si1 60.37(3) . .
C41 Zr1 Si1 61.21(3) . .
C43 Zr1 Si1 88.92(3) . .
C42 Zr1 Si1 89.23(3) . .
N1 Si1 C31 114.93(7) . .
N1 Si1 C30 112.88(6) . .
C31 Si1 C30 106.51(7) . .
N1 Si1 C40 91.10(6) . .
C31 Si1 C40 115.40(6) . .
C30 Si1 C40 115.83(7) . .
N1 Si1 Zr1 39.71(4) . .
C31 Si1 Zr1 124.93(5) . .
C30 Si1 Zr1 127.78(5) . .
C40 Si1 Zr1 51.47(4) . .
C1 N1 Si1 136.00(9) . .
C1 N1 Zr1 113.15(9) . .
Si1 N1 Zr1 109.22(5) . .
N2 C1 N1 113.08(11) . .
N2 C1 C5 122.44(12) . .
N1 C1 C5 124.47(12) . .
C12 B1 C21 124.08(11) . .
C12 B1 C7 118.08(11) . .
C21 B1 C7 117.52(11) . .
C32 Si2 C35 112.97(7) . .
C32 Si2 C33 111.35(7) . .
C35 Si2 C33 107.26(8) . .
C32 Si2 C34 109.61(7) . .
C35 Si2 C34 108.22(9) . .
C33 Si2 C34 107.21(7) . .
C2 N2 C1 118.46(10) . .
N2 C2 C3 121.69(12) . .
N2 C2 C6 118.33(11) . .
C3 C2 C6 119.93(11) . .
C36 Si3 C37 111.29(7) . .
C36 Si3 C38 110.31(7) . .
C37 Si3 C38 107.98(8) . .
C36 Si3 C39 114.77(7) . .
C37 Si3 C39 105.08(8) . .
C38 Si3 C39 107.05(8) . .
C4 C3 C2 119.55(12) . .
C4 C3 H3 120.2 . .
C2 C3 H3 120.2 . .
C5 C4 C3 119.49(12) . .
C5 C4 H4 120.3 . .
C3 C4 H4 120.3 . .
C4 C5 C1 118.34(13) . .
C4 C5 H5 120.8 . .
C1 C5 H5 120.8 . .
C11 C6 C7 120.04(12) . .
C11 C6 C2 118.08(12) . .
C7 C6 C2 121.72(11) . .
C8 C7 C6 117.44(12) . .
C8 C7 B1 116.14(12) . .
C6 C7 B1 125.90(12) . .
C9 C8 C7 121.92(13) . .
C9 C8 H8 119.0 . .
C7 C8 H8 119.0 . .
C10 C9 C8 119.90(14) . .
C10 C9 H9 120.1 . .
C8 C9 H9 120.1 . .
C9 C10 C11 119.75(13) . .
C9 C10 H10 120.1 . .
C11 C10 H10 120.1 . .
C10 C11 C6 120.94(13) . .
C10 C11 H11 119.5 . .
C6 C11 H11 119.5 . .
C17 C12 C13 117.47(12) . .
C17 C12 B1 121.46(11) . .
C13 C12 B1 121.04(11) . .
C14 C13 C12 120.08(12) . .
C14 C13 C18 118.09(11) . .
C12 C13 C18 121.64(12) . .
C15 C14 C13 122.33(12) . .
C15 C14 H14 118.8 . .
C13 C14 H14 118.8 . .
C14 C15 C16 117.37(12) . .
C14 C15 C19 121.44(13) . .
C16 C15 C19 121.16(13) . .
C17 C16 C15 122.02(12) . .
C17 C16 H16 119.0 . .
C15 C16 H16 119.0 . .
C16 C17 C12 120.57(12) . .
C16 C17 C20 118.17(12) . .
C12 C17 C20 121.26(12) . .
C13 C18 H18A 109.5 . .
C13 C18 H18B 109.5 . .
H18A C18 H18B 109.5 . .
C13 C18 H18C 109.5 . .
H18A C18 H18C 109.5 . .
H18B C18 H18C 109.5 . .
C15 C19 H19A 109.5 . .
C15 C19 H19B 109.5 . .
H19A C19 H19B 109.5 . .
C15 C19 H19C 109.5 . .
H19A C19 H19C 109.5 . .
H19B C19 H19C 109.5 . .
C17 C20 H20A 109.5 . .
C17 C20 H20B 109.5 . .
H20A C20 H20B 109.5 . .
C17 C20 H20C 109.5 . .
H20A C20 H20C 109.5 . .
H20B C20 H20C 109.5 . .
C22 C21 C26 117.13(12) . .
C22 C21 B1 122.25(12) . .
C26 C21 B1 120.48(11) . .
C23 C22 C21 120.41(13) . .
C23 C22 C27 116.31(12) . .
C21 C22 C27 123.26(12) . .
C24 C23 C22 122.16(14) . .
C24 C23 H23 118.9 . .
C22 C23 H23 118.9 . .
C23 C24 C25 117.77(13) . .
C23 C24 C28 120.62(15) . .
C25 C24 C28 121.56(15) . .
C24 C25 C26 122.13(14) . .
C24 C25 H25 118.9 . .
C26 C25 H25 118.9 . .
C25 C26 C21 120.31(13) . .
C25 C26 C29 117.08(13) . .
C21 C26 C29 122.58(12) . .
C22 C27 H27A 109.5 . .
C22 C27 H27B 109.5 . .
H27A C27 H27B 109.5 . .
C22 C27 H27C 109.5 . .
H27A C27 H27C 109.5 . .
H27B C27 H27C 109.5 . .
C24 C28 H28A 109.5 . .
C24 C28 H28B 109.5 . .
H28A C28 H28B 109.5 . .
C24 C28 H28C 109.5 . .
H28A C28 H28C 109.5 . .
H28B C28 H28C 109.5 . .
C26 C29 H29A 109.5 . .
C26 C29 H29B 109.5 . .
H29A C29 H29B 109.5 . .
C26 C29 H29C 109.5 . .
H29A C29 H29C 109.5 . .
H29B C29 H29C 109.5 . .
Si1 C30 H30A 109.5 . .
Si1 C30 H30B 109.5 . .
H30A C30 H30B 109.5 . .
Si1 C30 H30C 109.5 . .
H30A C30 H30C 109.5 . .
H30B C30 H30C 109.5 . .
Si1 C31 H31A 109.5 . .
Si1 C31 H31B 109.5 . .
H31A C31 H31B 109.5 . .
Si1 C31 H31C 109.5 . .
H31A C31 H31C 109.5 . .
H31B C31 H31C 109.5 . .
Si2 C32 Zr1 130.85(7) . .
Si2 C32 H32A 104.6 . .
Zr1 C32 H32A 104.6 . .
Si2 C32 H32B 104.6 . .
Zr1 C32 H32B 104.6 . .
H32A C32 H32B 105.7 . .
Si2 C33 H33A 109.5 . .
Si2 C33 H33B 109.5 . .
H33A C33 H33B 109.5 . .
Si2 C33 H33C 109.5 . .
H33A C33 H33C 109.5 . .
H33B C33 H33C 109.5 . .
Si2 C34 H34A 109.5 . .
Si2 C34 H34B 109.5 . .
H34A C34 H34B 109.5 . .
Si2 C34 H34C 109.5 . .
H34A C34 H34C 109.5 . .
H34B C34 H34C 109.5 . .
Si2 C35 H35A 109.5 . .
Si2 C35 H35B 109.5 . .
H35A C35 H35B 109.5 . .
Si2 C35 H35C 109.5 . .
H35A C35 H35C 109.5 . .
H35B C35 H35C 109.5 . .
Si3 C36 Zr1 126.57(7) . .
Si3 C36 H36A 105.7 . .
Zr1 C36 H36A 105.7 . .
Si3 C36 H36B 105.7 . .
Zr1 C36 H36B 105.7 . .
H36A C36 H36B 106.1 . .
Si3 C37 H37A 109.5 . .
Si3 C37 H37B 109.5 . .
H37A C37 H37B 109.5 . .
Si3 C37 H37C 109.5 . .
H37A C37 H37C 109.5 . .
H37B C37 H37C 109.5 . .
Si3 C38 H38A 109.5 . .
Si3 C38 H38B 109.5 . .
H38A C38 H38B 109.5 . .
Si3 C38 H38C 109.5 . .
H38A C38 H38C 109.5 . .
H38B C38 H38C 109.5 . .
Si3 C39 H39A 109.5 . .
Si3 C39 H39B 109.5 . .
H39A C39 H39B 109.5 . .
Si3 C39 H39C 109.5 . .
H39A C39 H39C 109.5 . .
H39B C39 H39C 109.5 . .
C44 C40 C41 106.22(11) . .
C44 C40 Si1 121.44(9) . .
C41 C40 Si1 125.02(10) . .
C44 C40 Zr1 73.68(8) . .
C41 C40 Zr1 75.52(7) . .
Si1 C40 Zr1 92.13(5) . .
C42 C41 C40 108.74(12) . .
C42 C41 C45 123.97(12) . .
C40 C41 C45 127.17(12) . .
C42 C41 Zr1 77.42(8) . .
C40 C41 Zr1 71.09(7) . .
C45 C41 Zr1 120.91(9) . .
C41 C42 C43 108.10(12) . .
C41 C42 C46 124.68(14) . .
C43 C42 C46 126.77(13) . .
C41 C42 Zr1 70.64(7) . .
C43 C42 Zr1 73.69(8) . .
C46 C42 Zr1 127.38(10) . .
C44 C43 C42 107.82(12) . .
C44 C43 C47 125.08(14) . .
C42 C43 C47 126.52(14) . .
C44 C43 Zr1 69.26(8) . .
C42 C43 Zr1 74.64(8) . .
C47 C43 Zr1 128.43(10) . .
C43 C44 C40 109.11(12) . .
C43 C44 C48 124.59(13) . .
C40 C44 C48 126.29(13) . .
C43 C44 Zr1 78.56(8) . .
C40 C44 Zr1 72.64(7) . .
C48 C44 Zr1 114.24(10) . .
C41 C45 H45A 109.5 . .
C41 C45 H45B 109.5 . .
H45A C45 H45B 109.5 . .
C41 C45 H45C 109.5 . .
H45A C45 H45C 109.5 . .
H45B C45 H45C 109.5 . .
C42 C46 H46A 109.5 . .
C42 C46 H46B 109.5 . .
H46A C46 H46B 109.5 . .
C42 C46 H46C 109.5 . .
H46A C46 H46C 109.5 . .
H46B C46 H46C 109.5 . .
C43 C47 H47A 109.5 . .
C43 C47 H47B 109.5 . .
H47A C47 H47B 109.5 . .
C43 C47 H47C 109.5 . .
H47A C47 H47C 109.5 . .
H47B C47 H47C 109.5 . .
C44 C48 H48A 109.5 . .
C44 C48 H48B 109.5 . .
H48A C48 H48B 109.5 . .
C44 C48 H48C 109.5 . .
H48A C48 H48C 109.5 . .
H48B C48 H48C 109.5 . .
C1X1 O1X C1X1 180.0(3) . 2_576
C1X1 O1X C1X 68.7(2) . .
C1X1 O1X C1X 111.3(2) 2_576 .
C1X1 O1X C1X 111.3(2) . 2_576
C1X1 O1X C1X 68.7(2) 2_576 2_576
C1X O1X C1X 179.998(2) . 2_576
O1X C1X C2X 106.8(4) . .
O1X C1X H1X1 110.4 . .
C2X C1X H1X1 110.4 . .
O1X C1X H1X2 110.4 . .
C2X C1X H1X2 110.4 . .
H1X1 C1X H1X2 108.6 . .
O1X C1X1 C2X1 104.4(4) . .
O1X C1X1 H1X3 110.9 . .
C2X1 C1X1 H1X3 110.9 . .
O1X C1X1 H1X4 110.9 . .
C2X1 C1X1 H1X4 110.9 . .
H1X3 C1X1 H1X4 108.9 . .
C1X1 C2X1 H2X4 109.5 . .
C1X1 C2X1 H2X5 109.5 . .
H2X4 C2X1 H2X5 109.5 . .
C1X1 C2X1 H2X6 109.5 . .
H2X4 C2X1 H2X6 109.5 . .
H2X5 C2X1 H2X6 109.5 . .

loop_
_geom_bond_atom_site_label_1
_geom_bond_atom_site_label_2
_geom_bond_distance
_geom_bond_site_symmetry_2
Zr1 N1 2.1323(11) .
Zr1 C32 2.2430(13) .
Zr1 C36 2.2550(14) .
Zr1 C40 2.4668(13) .
Zr1 C44 2.4805(13) .
Zr1 C41 2.5247(13) .
Zr1 C43 2.5996(13) .
Zr1 C42 2.6118(13) .
Zr1 Si1 3.1512(4) .
Si1 N1 1.7222(12) .
Si1 C31 1.8619(15) .
Si1 C30 1.8693(14) .
Si1 C40 1.8712(13) .
N1 C1 1.3619(16) .
C1 N2 1.3520(17) .
C1 C5 1.4070(17) .
B1 C12 1.5774(19) .
B1 C21 1.5801(19) .
B1 C7 1.5804(19) .
Si2 C32 1.8652(14) .
Si2 C35 1.8670(16) .
Si2 C33 1.8695(15) .
Si2 C34 1.8768(16) .
N2 C2 1.3498(16) .
C2 C3 1.3920(17) .
C2 C6 1.4843(18) .
Si3 C36 1.8649(14) .
Si3 C37 1.8696(16) .
Si3 C38 1.8723(16) .
Si3 C39 1.8752(16) .
C3 C4 1.387(2) .
C3 H3 0.9500 .
C4 C5 1.3748(19) .
C4 H4 0.9500 .
C5 H5 0.9500 .
C6 C11 1.3972(18) .
C6 C7 1.4170(18) .
C7 C8 1.4043(19) .
C8 C9 1.388(2) .
C8 H8 0.9500 .
C9 C10 1.384(2) .
C9 H9 0.9500 .
C10 C11 1.388(2) .
C10 H10 0.9500 .
C11 H11 0.9500 .
C12 C17 1.4143(17) .
C12 C13 1.4149(17) .
C13 C14 1.3923(19) .
C13 C18 1.5104(18) .
C14 C15 1.390(2) .
C14 H14 0.9500 .
C15 C16 1.391(2) .
C15 C19 1.508(2) .
C16 C17 1.3879(19) .
C16 H16 0.9500 .
C17 C20 1.5111(18) .
C18 H18A 0.9800 .
C18 H18B 0.9800 .
C18 H18C 0.9800 .
C19 H19A 0.9800 .
C19 H19B 0.9800 .
C19 H19C 0.9800 .
C20 H20A 0.9800 .
C20 H20B 0.9800 .
C20 H20C 0.9800 .
C21 C22 1.4172(18) .
C21 C26 1.4211(19) .
C22 C23 1.3946(19) .
C22 C27 1.510(2) .
C23 C24 1.384(2) .
C23 H23 0.9500 .
C24 C25 1.385(2) .
C24 C28 1.507(2) .
C25 C26 1.3948(19) .
C25 H25 0.9500 .
C26 C29 1.507(2) .
C27 H27A 0.9800 .
C27 H27B 0.9800 .
C27 H27C 0.9800 .
C28 H28A 0.9800 .
C28 H28B 0.9800 .
C28 H28C 0.9800 .
C29 H29A 0.9800 .
C29 H29B 0.9800 .
C29 H29C 0.9800 .
C30 H30A 0.9800 .
C30 H30B 0.9800 .
C30 H30C 0.9800 .
C31 H31A 0.9800 .
C31 H31B 0.9800 .
C31 H31C 0.9800 .
C32 H32A 0.9900 .
C32 H32B 0.9900 .
C33 H33A 0.9800 .
C33 H33B 0.9800 .
C33 H33C 0.9800 .
C34 H34A 0.9800 .
C34 H34B 0.9800 .
C34 H34C 0.9800 .
C35 H35A 0.9800 .
C35 H35B 0.9800 .
C35 H35C 0.9800 .
C36 H36A 0.9900 .
C36 H36B 0.9900 .
C37 H37A 0.9800 .
C37 H37B 0.9800 .
C37 H37C 0.9800 .
C38 H38A 0.9800 .
C38 H38B 0.9800 .
C38 H38C 0.9800 .
C39 H39A 0.9800 .
C39 H39B 0.9800 .
C39 H39C 0.9800 .
C40 C44 1.4333(19) .
C40 C41 1.4349(17) .
C41 C42 1.4157(19) .
C41 C45 1.4980(19) .
C42 C43 1.422(2) .
C42 C46 1.5023(19) .
C43 C44 1.412(2) .
C43 C47 1.506(2) .
C44 C48 1.508(2) .
C45 H45A 0.9800 .
C45 H45B 0.9800 .
C45 H45C 0.9800 .
C46 H46A 0.9800 .
C46 H46B 0.9800 .
C46 H46C 0.9800 .
C47 H47A 0.9800 .
C47 H47B 0.9800 .
C47 H47C 0.9800 .
C48 H48A 0.9800 .
C48 H48B 0.9800 .
C48 H48C 0.9800 .
O1X C1X1 1.407(4) .
O1X C1X1 1.407(4) 2_576
O1X C1X 1.452(3) .
O1X C1X 1.452(3) 2_576
C1X C2X 1.542(6) .
C1X H1X1 0.9900 .
C1X H1X2 0.9900 .
C2X H2X1 0.9800 .
C2X H2X2 0.9800 .
C2X H2X3 0.9800 .
C1X1 C2X1 1.544(7) .
C1X1 H1X3 0.9900 .
C1X1 H1X4 0.9900 .
C2X1 H2X4 0.9800 .
C2X1 H2X5 0.9800 .
C2X1 H2X6 0.9800 .

loop_
_geom_torsion_atom_site_label_1
_geom_torsion_atom_site_label_2
_geom_torsion_atom_site_label_3
_geom_torsion_atom_site_label_4
_geom_torsion
_geom_torsion_site_symmetry_1
C32 Zr1 Si1 N1 -80.88(8) .
C36 Zr1 Si1 N1 80.83(8) .
C40 Zr1 Si1 N1 175.60(8) .
C44 Zr1 Si1 N1 142.93(7) .
C41 Zr1 Si1 N1 -153.74(7) .
C43 Zr1 Si1 N1 158.52(7) .
C42 Zr1 Si1 N1 -169.81(7) .
N1 Zr1 Si1 C31 87.93(9) .
C32 Zr1 Si1 C31 7.05(7) .
C36 Zr1 Si1 C31 168.76(8) .
C40 Zr1 Si1 C31 -96.47(8) .
C44 Zr1 Si1 C31 -129.14(7) .
C41 Zr1 Si1 C31 -65.81(7) .
C43 Zr1 Si1 C31 -113.54(7) .
C42 Zr1 Si1 C31 -81.87(7) .
N1 Zr1 Si1 C30 -80.59(9) .
C32 Zr1 Si1 C30 -161.47(8) .
C36 Zr1 Si1 C30 0.24(9) .
C40 Zr1 Si1 C30 95.01(8) .
C44 Zr1 Si1 C30 62.34(8) .
C41 Zr1 Si1 C30 125.67(8) .
C43 Zr1 Si1 C30 77.94(7) .
C42 Zr1 Si1 C30 109.61(7) .
N1 Zr1 Si1 C40 -175.60(8) .
C32 Zr1 Si1 C40 103.52(6) .
C36 Zr1 Si1 C40 -94.77(7) .
C44 Zr1 Si1 C40 -32.67(6) .
C41 Zr1 Si1 C40 30.66(6) .
C43 Zr1 Si1 C40 -17.08(6) .
C42 Zr1 Si1 C40 14.59(6) .
C31 Si1 N1 C1 80.85(15) .
C30 Si1 N1 C1 -41.59(16) .
C40 Si1 N1 C1 -160.34(14) .
Zr1 Si1 N1 C1 -163.78(18) .
C31 Si1 N1 Zr1 -115.37(7) .
C30 Si1 N1 Zr1 122.20(7) .
C40 Si1 N1 Zr1 3.44(6) .
C32 Zr1 N1 C1 -78.02(10) .
C36 Zr1 N1 C1 45.04(11) .
C40 Zr1 N1 C1 165.00(11) .
C44 Zr1 N1 C1 136.15(10) .
C41 Zr1 N1 C1 -169.36(10) .
C43 Zr1 N1 C1 143.41(9) .
C42 Zr1 N1 C1 179.58(9) .
Si1 Zr1 N1 C1 167.82(14) .
C32 Zr1 N1 Si1 114.16(6) .
C36 Zr1 N1 Si1 -122.78(6) .
C40 Zr1 N1 Si1 -2.83(5) .
C44 Zr1 N1 Si1 -31.68(6) .
C41 Zr1 N1 Si1 22.82(6) .
C43 Zr1 N1 Si1 -24.41(8) .
C42 Zr1 N1 Si1 11.76(8) .
Si1 N1 C1 N2 167.03(11) .
Zr1 N1 C1 N2 3.70(14) .
Si1 N1 C1 C5 -12.1(2) .
Zr1 N1 C1 C5 -175.43(10) .
N1 C1 N2 C2 -177.89(11) .
C5 C1 N2 C2 1.25(18) .
C1 N2 C2 C3 -2.35(18) .
C1 N2 C2 C6 -179.69(11) .
N2 C2 C3 C4 1.8(2) .
C6 C2 C3 C4 179.09(12) .
C2 C3 C4 C5 -0.1(2) .
C3 C4 C5 C1 -1.0(2) .
N2 C1 C5 C4 0.4(2) .
N1 C1 C5 C4 179.45(13) .
N2 C2 C6 C11 47.45(17) .
C3 C2 C6 C11 -129.93(14) .
N2 C2 C6 C7 -137.25(12) .
C3 C2 C6 C7 45.37(18) .
C11 C6 C7 C8 0.73(19) .
C2 C6 C7 C8 -174.48(12) .
C11 C6 C7 B1 -170.64(12) .
C2 C6 C7 B1 14.15(19) .
C12 B1 C7 C8 -132.72(13) .
C21 B1 C7 C8 41.06(17) .
C12 B1 C7 C6 38.75(18) .
C21 B1 C7 C6 -147.47(13) .
C6 C7 C8 C9 -1.3(2) .
B1 C7 C8 C9 170.93(13) .
C7 C8 C9 C10 1.1(2) .
C8 C9 C10 C11 -0.3(2) .
C9 C10 C11 C6 -0.3(2) .
C7 C6 C11 C10 0.0(2) .
C2 C6 C11 C10 175.40(13) .
C21 B1 C12 C17 55.41(18) .
C7 B1 C12 C17 -131.25(13) .
C21 B1 C12 C13 -126.46(13) .
C7 B1 C12 C13 46.88(17) .
C17 C12 C13 C14 3.87(18) .
B1 C12 C13 C14 -174.33(12) .
C17 C12 C13 C18 -171.07(12) .
B1 C12 C13 C18 10.73(19) .
C12 C13 C14 C15 -0.8(2) .
C18 C13 C14 C15 174.28(12) .
C13 C14 C15 C16 -2.0(2) .
C13 C14 C15 C19 179.78(13) .
C14 C15 C16 C17 1.8(2) .
C19 C15 C16 C17 179.98(13) .
C15 C16 C17 C12 1.3(2) .
C15 C16 C17 C20 -178.33(13) .
C13 C12 C17 C16 -4.12(19) .
B1 C12 C17 C16 174.07(12) .
C13 C12 C17 C20 175.53(12) .
B1 C12 C17 C20 -6.28(19) .
C12 B1 C21 C22 -139.79(13) .
C7 B1 C21 C22 46.84(18) .
C12 B1 C21 C26 44.62(18) .
C7 B1 C21 C26 -128.75(13) .
C26 C21 C22 C23 1.1(2) .
B1 C21 C22 C23 -174.67(12) .
C26 C21 C22 C27 -177.10(13) .
B1 C21 C22 C27 7.2(2) .
C21 C22 C23 C24 1.6(2) .
C27 C22 C23 C24 179.87(14) .
C22 C23 C24 C25 -2.6(2) .
C22 C23 C24 C28 174.87(14) .
C23 C24 C25 C26 1.0(2) .
C28 C24 C25 C26 -176.44(14) .
C24 C25 C26 C21 1.6(2) .
C24 C25 C26 C29 179.66(14) .
C22 C21 C26 C25 -2.59(19) .
B1 C21 C26 C25 173.22(12) .
C22 C21 C26 C29 179.44(13) .
B1 C21 C26 C29 -4.7(2) .
C35 Si2 C32 Zr1 19.36(13) .
C33 Si2 C32 Zr1 -101.41(10) .
C34 Si2 C32 Zr1 140.13(10) .
N1 Zr1 C32 Si2 0.84(11) .
C36 Zr1 C32 Si2 -132.53(9) .
C40 Zr1 C32 Si2 76.97(10) .
C44 Zr1 C32 Si2 114.25(10) .
C41 Zr1 C32 Si2 90.97(9) .
C43 Zr1 C32 Si2 139.90(8) .
C42 Zr1 C32 Si2 122.86(9) .
Si1 Zr1 C32 Si2 34.07(11) .
C37 Si3 C36 Zr1 94.14(10) .
C38 Si3 C36 Zr1 -146.03(9) .
C39 Si3 C36 Zr1 -25.03(12) .
N1 Zr1 C36 Si3 -159.48(7) .
C32 Zr1 C36 Si3 -32.70(10) .
C40 Zr1 C36 Si3 116.01(8) .
C44 Zr1 C36 Si3 113.10(9) .
C41 Zr1 C36 Si3 72.81(11) .
C43 Zr1 C36 Si3 82.78(9) .
C42 Zr1 C36 Si3 60.21(9) .
Si1 Zr1 C36 Si3 163.39(5) .
N1 Si1 C40 C44 69.33(11) .
C31 Si1 C40 C44 -172.26(11) .
C30 Si1 C40 C44 -46.86(13) .
Zr1 Si1 C40 C44 72.13(10) .
N1 Si1 C40 C41 -76.58(12) .
C31 Si1 C40 C41 41.83(14) .
C30 Si1 C40 C41 167.24(11) .
Zr1 Si1 C40 C41 -73.77(11) .
N1 Si1 C40 Zr1 -2.81(5) .
C31 Si1 C40 Zr1 115.60(7) .
C30 Si1 C40 Zr1 -118.99(6) .
N1 Zr1 C40 C44 -119.75(8) .
C32 Zr1 C40 C44 138.16(8) .
C36 Zr1 C40 C44 -5.24(9) .
C41 Zr1 C40 C44 112.10(11) .
C43 Zr1 C40 C44 36.62(8) .
C42 Zr1 C40 C44 75.89(8) .
Si1 Zr1 C40 C44 -122.21(9) .
N1 Zr1 C40 C41 128.16(9) .
C32 Zr1 C40 C41 26.07(9) .
C36 Zr1 C40 C41 -117.34(8) .
C44 Zr1 C40 C41 -112.10(11) .
C43 Zr1 C40 C41 -75.47(8) .
C42 Zr1 C40 C41 -36.21(8) .
Si1 Zr1 C40 C41 125.70(10) .
N1 Zr1 C40 Si1 2.46(5) .
C32 Zr1 C40 Si1 -99.63(6) .
C36 Zr1 C40 Si1 116.97(6) .
C44 Zr1 C40 Si1 122.21(9) .
C41 Zr1 C40 Si1 -125.70(10) .
C43 Zr1 C40 Si1 158.83(7) .
C42 Zr1 C40 Si1 -161.90(7) .
C44 C40 C41 C42 1.11(14) .
Si1 C40 C41 C42 151.24(10) .
Zr1 C40 C41 C42 68.95(9) .
C44 C40 C41 C45 177.22(13) .
Si1 C40 C41 C45 -32.65(19) .
Zr1 C40 C41 C45 -114.94(13) .
C44 C40 C41 Zr1 -67.83(9) .
Si1 C40 C41 Zr1 82.30(9) .
N1 Zr1 C41 C42 -161.66(8) .
C32 Zr1 C41 C42 86.76(9) .
C36 Zr1 C41 C42 -23.55(11) .
C40 Zr1 C41 C42 -115.11(12) .
C44 Zr1 C41 C42 -76.00(9) .
C43 Zr1 C41 C42 -35.91(8) .
Si1 Zr1 C41 C42 -148.46(9) .
N1 Zr1 C41 C40 -46.55(8) .
C32 Zr1 C41 C40 -158.13(8) .
C36 Zr1 C41 C40 91.55(9) .
C44 Zr1 C41 C40 39.11(7) .
C43 Zr1 C41 C40 79.20(8) .
C42 Zr1 C41 C40 115.11(12) .
Si1 Zr1 C41 C40 -33.36(6) .
N1 Zr1 C41 C45 76.08(11) .
C32 Zr1 C41 C45 -35.49(11) .
C36 Zr1 C41 C45 -145.81(10) .
C40 Zr1 C41 C45 122.63(14) .
C44 Zr1 C41 C45 161.74(12) .
C43 Zr1 C41 C45 -158.17(12) .
C42 Zr1 C41 C45 -122.26(14) .
Si1 Zr1 C41 C45 89.28(10) .
C40 C41 C42 C43 -0.11(15) .
C45 C41 C42 C43 -176.37(12) .
Zr1 C41 C42 C43 64.66(10) .
C40 C41 C42 C46 172.59(13) .
C45 C41 C42 C46 -3.7(2) .
Zr1 C41 C42 C46 -122.64(14) .
C40 C41 C42 Zr1 -64.77(9) .
C45 C41 C42 Zr1 118.97(13) .
N1 Zr1 C42 C41 21.25(10) .
C32 Zr1 C42 C41 -93.48(8) .
C36 Zr1 C42 C41 162.87(8) .
C40 Zr1 C42 C41 37.91(8) .
C44 Zr1 C42 C41 79.98(9) .
C43 Zr1 C42 C41 116.48(12) .
Si1 Zr1 C42 C41 27.29(8) .
N1 Zr1 C42 C43 -95.23(9) .
C32 Zr1 C42 C43 150.04(9) .
C36 Zr1 C42 C43 46.39(9) .
C40 Zr1 C42 C43 -78.57(9) .
C44 Zr1 C42 C43 -36.49(8) .
C41 Zr1 C42 C43 -116.48(12) .
Si1 Zr1 C42 C43 -89.19(8) .
N1 Zr1 C42 C46 140.62(13) .
C32 Zr1 C42 C46 25.89(14) .
C36 Zr1 C42 C46 -77.76(14) .
C40 Zr1 C42 C46 157.28(15) .
C44 Zr1 C42 C46 -160.65(15) .
C41 Zr1 C42 C46 119.37(17) .
C43 Zr1 C42 C46 -124.15(17) .
Si1 Zr1 C42 C46 146.66(13) .
C41 C42 C43 C44 -0.97(16) .
C46 C42 C43 C44 -173.47(14) .
Zr1 C42 C43 C44 61.71(10) .
C41 C42 C43 C47 170.55(14) .
C46 C42 C43 C47 -2.0(2) .
Zr1 C42 C43 C47 -126.78(15) .
C41 C42 C43 Zr1 -62.68(9) .
C46 C42 C43 Zr1 124.82(15) .
N1 Zr1 C43 C44 -13.71(10) .
C32 Zr1 C43 C44 -150.24(8) .
C36 Zr1 C43 C44 108.80(9) .
C40 Zr1 C43 C44 -38.40(8) .
C41 Zr1 C43 C44 -80.08(9) .
C42 Zr1 C43 C44 -116.31(12) .
Si1 Zr1 C43 C44 -26.03(8) .
N1 Zr1 C43 C42 102.60(9) .
C32 Zr1 C43 C42 -33.93(10) .
C36 Zr1 C43 C42 -134.89(9) .
C40 Zr1 C43 C42 77.91(9) .
C44 Zr1 C43 C42 116.31(12) .
C41 Zr1 C43 C42 36.23(8) .
Si1 Zr1 C43 C42 90.29(8) .
N1 Zr1 C43 C47 -132.66(14) .
C32 Zr1 C43 C47 90.80(15) .
C36 Zr1 C43 C47 -10.15(14) .
C40 Zr1 C43 C47 -157.36(16) .
C44 Zr1 C43 C47 -118.95(18) .
C41 Zr1 C43 C47 160.97(16) .
C42 Zr1 C43 C47 124.74(18) .
Si1 Zr1 C43 C47 -144.98(14) .
C42 C43 C44 C40 1.68(16) .
C47 C43 C44 C40 -169.98(14) .
Zr1 C43 C44 C40 66.90(9) .
C42 C43 C44 C48 -176.89(13) .
C47 C43 C44 C48 11.4(2) .
Zr1 C43 C44 C48 -111.67(14) .
C42 C43 C44 Zr1 -65.22(10) .
C47 C43 C44 Zr1 123.11(14) .
C41 C40 C44 C43 -1.72(15) .
Si1 C40 C44 C43 -153.16(10) .
Zr1 C40 C44 C43 -70.84(10) .
C41 C40 C44 C48 176.82(13) .
Si1 C40 C44 C48 25.38(19) .
Zr1 C40 C44 C48 107.70(14) .
C41 C40 C44 Zr1 69.12(9) .
Si1 C40 C44 Zr1 -82.33(9) .
N1 Zr1 C44 C43 167.85(9) .
C32 Zr1 C44 C43 46.64(12) .
C36 Zr1 C44 C43 -69.81(9) .
C40 Zr1 C44 C43 114.40(12) .
C41 Zr1 C44 C43 75.65(9) .
C42 Zr1 C44 C43 35.89(8) .
Si1 Zr1 C44 C43 149.69(9) .
N1 Zr1 C44 C40 53.45(8) .
C32 Zr1 C44 C40 -67.77(11) .
C36 Zr1 C44 C40 175.78(8) .
C41 Zr1 C44 C40 -38.75(7) .
C43 Zr1 C44 C40 -114.40(12) .
C42 Zr1 C44 C40 -78.51(8) .
Si1 Zr1 C44 C40 35.28(6) .
N1 Zr1 C44 C48 -69.18(11) .
C32 Zr1 C44 C48 169.60(10) .
C36 Zr1 C44 C48 53.15(11) .
C40 Zr1 C44 C48 -122.63(14) .
C41 Zr1 C44 C48 -161.38(12) .
C43 Zr1 C44 C48 122.97(15) .
C42 Zr1 C44 C48 158.86(13) .
Si1 Zr1 C44 C48 -87.35(10) .
C1X1 O1X C1X C2X -2.3(5) .
C1X1 O1X C1X C2X 177.7(5) 2_576
C1X O1X C1X C2X -16(37) 2_576
C1X1 O1X C1X1 C2X1 94(32) 2_576
C1X O1X C1X1 C2X1 -3.1(5) .
C1X O1X C1X1 C2X1 176.9(5) 2_576
